data_4087091
loop_
_publ_author_name
'Siek, Sopheavy'
'Burks, Dalton B.'
'Gerlach, Deidra L.'
'Liang, Guangchao'
'Tesh, Jamie M.'
'Thompson, Courtney R.'
'Qu, Fengrui'
'Shankwitz, Jennifer E.'
'Vasquez, Robert M.'
'Chambers, Nicole'
'Szulczewski, Gregory J.'
'Grotjahn, Douglas B.'
'Webster, Charles Edwin'
'Papish, Elizabeth T.'

_publ_section_title
;
 Iridium and Ruthenium Complexes of N-Heterocyclic Carbene- and
 Pyridinol-Derived Chelates as Catalysts for Aqueous Carbon Dioxide
 Hydrogenation and Formic Acid Dehydrogenation: The Role of the Alkali
 Metal
;
_journal_issue 6
_journal_name_full Organometallics
_journal_page_first 1091
_journal_paper_doi 10.1021/acs.organomet.6b00806
_journal_volume 36
_journal_year 2017
_chemical_formula_moiety 'C20 H22 Ag N6 O2, C F3 O3 S'
_chemical_formula_sum 'C21 H22 Ag F3 N6 O5 S'
_chemical_formula_weight 635.37
_chemical_name_common '7 [Ag(NHC(Me)-py(OMe))2]OTf'
_space_group_crystal_system triclinic
_space_group_IT_number 2
_space_group_name_Hall '-P 1'
_space_group_name_H-M_alt 'P -1'
_symmetry_space_group_name_Hall '-P 1'
_symmetry_space_group_name_H-M 'P -1'
_atom_sites_solution_hydrogens geom
_atom_sites_solution_primary direct
_atom_sites_solution_secondary difmap
_audit_creation_method SHELXL-2014/7
_cell_angle_alpha 72.9460(10)
_cell_angle_beta 77.6720(10)
_cell_angle_gamma 77.6640(10)
_cell_formula_units_Z 2
_cell_length_a 7.2377(2)
_cell_length_b 12.3949(4)
_cell_length_c 14.7323(5)
_cell_measurement_reflns_used 9232
_cell_measurement_temperature 173(2)
_cell_measurement_theta_max 34.7076
_cell_measurement_theta_min 2.9310
_cell_volume 1218.15(7)
_computing_cell_refinement 'SAINT V8.34A (Bruker, 2013)'
_computing_data_collection 'APEX2 V2013.10-0 (Bruker, 2013)'
_computing_data_reduction 'SAINT V8.34A (Bruker, 2013)'
_computing_molecular_graphics 'Mercury CSD 3.5.1 (2014)'
_computing_structure_refinement 'SHELXL-2014/7 (Sheldrick, 2014)'
_computing_structure_solution 'SHELXT (Sheldrick, 2015)'
_diffrn_ambient_temperature 173(2)
_diffrn_measured_fraction_theta_full 0.999
_diffrn_measured_fraction_theta_max 0.982
_diffrn_measurement_device_type 'Bruker AXS SMART APEX2 CCD diffractometer'
_diffrn_measurement_method 'phi and omega scans'
_diffrn_radiation_type MoK\a
_diffrn_radiation_wavelength 0.71073
_diffrn_reflns_av_unetI/netI 0.0154
_diffrn_reflns_Laue_measured_fraction_full 0.999
_diffrn_reflns_Laue_measured_fraction_max 0.982
_diffrn_reflns_limit_h_max 11
_diffrn_reflns_limit_h_min -11
_diffrn_reflns_limit_k_max 19
_diffrn_reflns_limit_k_min -18
_diffrn_reflns_limit_l_max 23
_diffrn_reflns_limit_l_min 0
_diffrn_reflns_number 10381
_diffrn_reflns_point_group_measured_fraction_full 0.999
_diffrn_reflns_point_group_measured_fraction_max 0.982
_diffrn_reflns_theta_full 25.242
_diffrn_reflns_theta_max 34.804
_diffrn_reflns_theta_min 1.741
_diffrn_source 'sealed X-ray tube'
_exptl_absorpt_coefficient_mu 0.982
_exptl_absorpt_correction_T_max 0.746888
_exptl_absorpt_correction_T_min 0.574779
_exptl_absorpt_correction_type multi-scan
_exptl_absorpt_process_details 'TWINABS (Sheldrick, 2007)'
_exptl_crystal_colour colourless
_exptl_crystal_density_diffrn 1.732
_exptl_crystal_description rod
_exptl_crystal_F_000 640
_exptl_crystal_size_max 0.400
_exptl_crystal_size_mid 0.270
_exptl_crystal_size_min 0.230
_refine_diff_density_max 0.656
_refine_diff_density_min -0.593
_refine_diff_density_rms 0.089
_refine_ls_extinction_coef 0.0094(8)
_refine_ls_extinction_expression Fc^*^=kFc[1+0.001xFc^2^\l^3^/sin(2\q)]^-1/4^
_refine_ls_extinction_method 'SHELXL-2014/7 (Sheldrick 2014'
_refine_ls_goodness_of_fit_ref 1.108
_refine_ls_hydrogen_treatment constr
_refine_ls_matrix_type full
_refine_ls_number_parameters 340
_refine_ls_number_reflns 10381
_refine_ls_number_restraints 0
_refine_ls_restrained_S_all 1.108
_refine_ls_R_factor_all 0.0232
_refine_ls_R_factor_gt 0.0216
_refine_ls_shift/su_max 0.004
_refine_ls_shift/su_mean 0.000
_refine_ls_structure_factor_coef Fsqd
_refine_ls_weighting_details 'w=1/[\s^2^(Fo^2^)+(0.0345P)^2^+0.2515P] where P=(Fo^2^+2Fc^2^)/3'
_refine_ls_weighting_scheme calc
_refine_ls_wR_factor_gt 0.0623
_refine_ls_wR_factor_ref 0.0636
_reflns_Friedel_coverage 0.000
_reflns_number_gt 9865
_reflns_number_total 10381
_reflns_threshold_expression 'I > 2\s(I)'
_cod_data_source_file om6b00806_si_003.cif
_cod_data_source_block complex7_SS10_t5_dg
_cod_depositor_comments 'Adding full bibliography for 4087084--4087091.cif.'
_cod_database_code 4087091
_shelx_shelxl_version_number 2014/7
_shelx_space_group_comment
;
The symmetry employed for this shelxl refinement is uniquely defined
by the following loop, which should always be used as a source of
symmetry information in preference to the above space-group names.
They are only intended as comments.
;
_shelx_estimated_absorpt_t_min 0.695
_shelx_estimated_absorpt_t_max 0.806
_exptl_absorpt_special_details
;
The crystal was found to be non-merohedrally 
twinned. The orientation matrices for the two components were 
identified using the program Cell_Now, with the two components 
being related by a 5 degree rotation around the two axes. The 
two components were integrated using Saint. 56913 reflections 
(9967 unique) involved component 1 only (mean I/sigma = 
33.3), 56407 reflections (9972 unique) involved component 2 
only (mean I/sigma = 19.4), and 3733 reflections (1172 unique) 
involved both components (mean I/sigma = 42.7). The exact 
twin matrix identified by the integration program was found to 
be 0.995 -0.051 -0.021, 0.168 1.037 0.039, 0.023 -0.018 1.000. 

The data were corrected for absorption using twinabs, and 
the structure was solved using direct methods and refined with 
only the non-overlapping reflections of component 1 with a 
resolution better than 0.62 Angstrom.
;

loop_
_space_group_symop_operation_xyz
'x, y, z'
'-x, -y, -z'

loop_
_atom_site_label
_atom_site_type_symbol
_atom_site_fract_x
_atom_site_fract_y
_atom_site_fract_z
_atom_site_U_iso_or_equiv
_atom_site_adp_type
_atom_site_occupancy
_atom_site_site_symmetry_order
_atom_site_calc_flag
_atom_site_refinement_flags_posn
_atom_site_refinement_flags_adp
C1 C 0.28435(19) 0.17054(11) 0.66437(8) 0.0314(2) Uani 1 1 d . .
H1A H 0.4097 0.1296 0.6804 0.047 Uiso 1 1 calc R U
H1B H 0.1848 0.1251 0.7016 0.047 Uiso 1 1 calc R U
H1C H 0.2582 0.2445 0.6800 0.047 Uiso 1 1 calc R U
C2 C 0.29646(19) 0.10184(9) 0.51892(9) 0.0294(2) Uani 1 1 d . .
H2 H 0.2983 0.0230 0.5506 0.035 Uiso 1 1 calc R U
C3 C 0.30472(19) 0.14987(9) 0.42357(9) 0.0288(2) Uani 1 1 d . .
H3 H 0.3153 0.1118 0.3749 0.035 Uiso 1 1 calc R U
C4 C 0.28477(14) 0.29127(8) 0.49657(7) 0.02021(15) Uani 1 1 d . .
C5 C 0.30124(14) 0.34630(9) 0.31856(7) 0.02110(15) Uani 1 1 d . .
C6 C 0.20245(15) 0.45640(9) 0.30672(8) 0.02405(17) Uani 1 1 d . .
H6 H 0.1253 0.4822 0.3595 0.029 Uiso 1 1 calc R U
C7 C 0.22124(16) 0.52838(10) 0.21318(8) 0.02775(19) Uani 1 1 d . .
H7 H 0.1593 0.6057 0.2016 0.033 Uiso 1 1 calc R U
C8 C 0.32983(17) 0.48668(11) 0.13806(8) 0.0295(2) Uani 1 1 d . .
H8 H 0.3443 0.5340 0.0741 0.035 Uiso 1 1 calc R U
C9 C 0.41814(16) 0.37198(10) 0.15936(8) 0.02641(18) Uani 1 1 d . .
C10 C 0.6202(2) 0.21567(13) 0.10683(10) 0.0373(3) Uani 1 1 d . .
H10A H 0.6895 0.1968 0.0472 0.056 Uiso 1 1 calc R U
H10B H 0.5263 0.1642 0.1380 0.056 Uiso 1 1 calc R U
H10C H 0.7112 0.2068 0.1501 0.056 Uiso 1 1 calc R U
C11 C 0.2517(2) 0.71467(11) 0.36592(9) 0.0319(2) Uani 1 1 d . .
H11A H 0.2880 0.7874 0.3248 0.048 Uiso 1 1 calc R U
H11B H 0.1262 0.7076 0.3553 0.048 Uiso 1 1 calc R U
H11C H 0.3475 0.6512 0.3500 0.048 Uiso 1 1 calc R U
C12 C 0.21611(19) 0.80764(10) 0.50033(10) 0.0331(2) Uani 1 1 d . .
H12 H 0.2049 0.8849 0.4631 0.040 Uiso 1 1 calc R U
C13 C 0.2102(2) 0.77051(10) 0.59634(10) 0.0334(2) Uani 1 1 d . .
H13 H 0.1936 0.8163 0.6400 0.040 Uiso 1 1 calc R U
C14 C 0.25304(14) 0.61492(8) 0.53803(7) 0.02080(15) Uani 1 1 d . .
C15 C 0.22661(14) 0.57911(9) 0.71421(7) 0.02305(16) Uani 1 1 d . .
C16 C 0.14129(17) 0.62451(11) 0.79159(9) 0.0301(2) Uani 1 1 d . .
H16 H 0.0849 0.7027 0.7827 0.036 Uiso 1 1 calc R U
C17 C 0.14226(18) 0.55029(13) 0.88247(9) 0.0347(3) Uani 1 1 d . .
H17 H 0.0886 0.5781 0.9376 0.042 Uiso 1 1 calc R U
C18 C 0.22052(17) 0.43603(13) 0.89372(8) 0.0325(2) Uani 1 1 d . .
H18 H 0.2225 0.3843 0.9557 0.039 Uiso 1 1 calc R U
C19 C 0.29646(16) 0.40016(11) 0.80998(7) 0.02716(19) Uani 1 1 d . .
C20 C 0.3482(3) 0.20385(15) 0.89745(10) 0.0472(4) Uani 1 1 d . .
H20A H 0.3988 0.1287 0.8850 0.071 Uiso 1 1 calc R U
H20B H 0.2114 0.2080 0.9237 0.071 Uiso 1 1 calc R U
H20C H 0.4167 0.2150 0.9438 0.071 Uiso 1 1 calc R U
C21 C 0.8756(2) 0.02797(11) 0.87165(9) 0.0326(2) Uani 1 1 d . .
N1 N 0.28486(13) 0.18895(8) 0.56168(6) 0.02328(15) Uani 1 1 d . .
N2 N 0.29471(13) 0.26633(7) 0.41100(6) 0.02160(14) Uani 1 1 d . .
N3 N 0.40759(13) 0.30296(8) 0.24739(6) 0.02424(15) Uani 1 1 d . .
N4 N 0.24173(13) 0.71151(8) 0.46634(7) 0.02451(15) Uani 1 1 d . .
N5 N 0.23333(13) 0.65181(8) 0.61876(7) 0.02330(15) Uani 1 1 d . .
N6 N 0.30261(13) 0.47015(8) 0.72143(6) 0.02504(16) Uani 1 1 d . .
O1 O 0.52234(14) 0.33255(9) 0.08493(6) 0.03430(18) Uani 1 1 d . .
O2 O 0.37445(16) 0.29134(9) 0.80931(6) 0.0373(2) Uani 1 1 d . .
O3 O 0.84894(18) -0.16475(9) 0.84903(10) 0.0482(3) Uani 1 1 d . .
O4 O 0.66717(19) 0.00625(10) 0.75854(10) 0.0479(3) Uani 1 1 d . .
O5 O 1.0124(2) -0.03341(13) 0.71501(10) 0.0570(3) Uani 1 1 d . .
F1 F 1.04497(17) -0.00806(12) 0.90016(9) 0.0623(3) Uani 1 1 d . .
F2 F 0.86313(18) 0.13995(8) 0.83191(7) 0.0485(2) Uani 1 1 d . .
F3 F 0.74046(17) 0.01405(9) 0.94923(6) 0.0500(2) Uani 1 1 d . .
S1 S 0.84770(5) -0.04996(3) 0.78873(2) 0.03067(6) Uani 1 1 d . .
Ag1 Ag 0.28329(2) 0.44876(2) 0.52334(2) 0.02185(3) Uani 1 1 d . .

loop_
_atom_site_aniso_label
_atom_site_aniso_U_11
_atom_site_aniso_U_22
_atom_site_aniso_U_33
_atom_site_aniso_U_23
_atom_site_aniso_U_13
_atom_site_aniso_U_12
C1 0.0380(6) 0.0338(5) 0.0206(4) -0.0008(4) -0.0069(4) -0.0086(4)
C2 0.0389(6) 0.0206(4) 0.0291(5) -0.0040(4) -0.0060(4) -0.0087(4)
C3 0.0401(6) 0.0218(4) 0.0274(5) -0.0078(4) -0.0056(4) -0.0091(4)
C4 0.0214(4) 0.0200(4) 0.0190(4) -0.0048(3) -0.0020(3) -0.0044(3)
C5 0.0218(4) 0.0236(4) 0.0190(4) -0.0050(3) -0.0031(3) -0.0070(3)
C6 0.0230(4) 0.0264(4) 0.0221(4) -0.0052(3) -0.0039(3) -0.0039(3)
C7 0.0273(4) 0.0281(5) 0.0259(4) -0.0022(4) -0.0072(3) -0.0042(4)
C8 0.0295(5) 0.0352(5) 0.0213(4) -0.0009(4) -0.0050(3) -0.0081(4)
C9 0.0254(4) 0.0351(5) 0.0198(4) -0.0072(4) -0.0024(3) -0.0085(4)
C10 0.0400(6) 0.0440(7) 0.0309(6) -0.0186(5) -0.0006(5) -0.0056(5)
C11 0.0398(6) 0.0275(5) 0.0244(5) 0.0003(4) -0.0066(4) -0.0055(4)
C12 0.0376(6) 0.0190(4) 0.0409(6) -0.0077(4) -0.0041(5) -0.0034(4)
C13 0.0387(6) 0.0235(5) 0.0404(6) -0.0145(4) -0.0016(5) -0.0063(4)
C14 0.0212(4) 0.0197(4) 0.0212(4) -0.0057(3) -0.0025(3) -0.0030(3)
C15 0.0205(4) 0.0299(5) 0.0220(4) -0.0119(3) -0.0005(3) -0.0066(3)
C16 0.0274(5) 0.0387(6) 0.0303(5) -0.0212(4) 0.0021(4) -0.0080(4)
C17 0.0309(5) 0.0540(8) 0.0255(5) -0.0224(5) 0.0045(4) -0.0125(5)
C18 0.0285(5) 0.0518(7) 0.0194(4) -0.0130(4) 0.0006(3) -0.0103(5)
C19 0.0249(4) 0.0377(5) 0.0183(4) -0.0078(4) -0.0016(3) -0.0051(4)
C20 0.0577(9) 0.0448(8) 0.0258(6) 0.0055(5) -0.0066(6) -0.0007(6)
C21 0.0404(6) 0.0332(5) 0.0236(5) -0.0092(4) -0.0067(4) -0.0007(4)
N1 0.0269(4) 0.0212(3) 0.0210(3) -0.0027(3) -0.0039(3) -0.0062(3)
N2 0.0257(4) 0.0206(3) 0.0193(3) -0.0051(3) -0.0026(3) -0.0065(3)
N3 0.0258(4) 0.0286(4) 0.0194(3) -0.0071(3) -0.0021(3) -0.0070(3)
N4 0.0262(4) 0.0191(3) 0.0265(4) -0.0036(3) -0.0045(3) -0.0031(3)
N5 0.0246(4) 0.0219(4) 0.0253(4) -0.0106(3) -0.0011(3) -0.0044(3)
N6 0.0262(4) 0.0292(4) 0.0193(3) -0.0083(3) -0.0017(3) -0.0027(3)
O1 0.0386(5) 0.0424(5) 0.0208(3) -0.0101(3) 0.0007(3) -0.0069(4)
O2 0.0494(5) 0.0342(4) 0.0197(3) -0.0020(3) -0.0035(3) 0.0023(4)
O3 0.0508(6) 0.0238(4) 0.0673(8) -0.0089(5) -0.0157(6) 0.0016(4)
O4 0.0542(7) 0.0354(5) 0.0605(7) -0.0091(5) -0.0331(6) -0.0017(4)
O5 0.0628(8) 0.0740(9) 0.0472(6) -0.0404(6) 0.0171(6) -0.0298(7)
F1 0.0543(6) 0.0828(8) 0.0655(7) -0.0415(6) -0.0336(5) 0.0109(5)
F2 0.0816(7) 0.0331(4) 0.0361(4) -0.0116(3) -0.0088(4) -0.0178(4)
F3 0.0636(6) 0.0488(5) 0.0266(4) -0.0075(4) 0.0067(4) -0.0026(4)
S1 0.03484(14) 0.02755(12) 0.03327(14) -0.01154(10) -0.00782(11) -0.00539(10)
Ag1 0.02772(4) 0.01862(4) 0.01902(4) -0.00587(2) -0.00281(2) -0.00292(2)

loop_
_atom_type_symbol
_atom_type_description
_atom_type_scat_dispersion_real
_atom_type_scat_dispersion_imag
_atom_type_scat_source
C C 0.0033 0.0016 'International Tables Vol C Tables 4.2.6.8 and 6.1.1.4'
H H 0.0000 0.0000 'International Tables Vol C Tables 4.2.6.8 and 6.1.1.4'
N N 0.0061 0.0033 'International Tables Vol C Tables 4.2.6.8 and 6.1.1.4'
O O 0.0106 0.0060 'International Tables Vol C Tables 4.2.6.8 and 6.1.1.4'
F F 0.0171 0.0103 'International Tables Vol C Tables 4.2.6.8 and 6.1.1.4'
S S 0.1246 0.1234 'International Tables Vol C Tables 4.2.6.8 and 6.1.1.4'
Ag Ag -0.8971 1.1015 'International Tables Vol C Tables 4.2.6.8 and 6.1.1.4'

loop_
_geom_angle_atom_site_label_1
_geom_angle_atom_site_label_2
_geom_angle_atom_site_label_3
_geom_angle
N1 C1 H1A 109.5
N1 C1 H1B 109.5
H1A C1 H1B 109.5
N1 C1 H1C 109.5
H1A C1 H1C 109.5
H1B C1 H1C 109.5
C3 C2 N1 107.03(10)
C3 C2 H2 126.5
N1 C2 H2 126.5
C2 C3 N2 106.01(10)
C2 C3 H3 127.0
N2 C3 H3 127.0
N1 C4 N2 103.82(8)
N1 C4 Ag1 126.80(7)
N2 C4 Ag1 129.32(7)
N3 C5 C6 124.89(9)
N3 C5 N2 113.59(9)
C6 C5 N2 121.51(9)
C5 C6 C7 116.84(10)
C5 C6 H6 121.6
C7 C6 H6 121.6
C8 C7 C6 119.85(11)
C8 C7 H7 120.1
C6 C7 H7 120.1
C7 C8 C9 117.64(10)
C7 C8 H8 121.2
C9 C8 H8 121.2
N3 C9 O1 119.40(11)
N3 C9 C8 123.82(10)
O1 C9 C8 116.77(10)
O1 C10 H10A 109.5
O1 C10 H10B 109.5
H10A C10 H10B 109.5
O1 C10 H10C 109.5
H10A C10 H10C 109.5
H10B C10 H10C 109.5
N4 C11 H11A 109.5
N4 C11 H11B 109.5
H11A C11 H11B 109.5
N4 C11 H11C 109.5
H11A C11 H11C 109.5
H11B C11 H11C 109.5
C13 C12 N4 106.85(10)
C13 C12 H12 126.6
N4 C12 H12 126.6
C12 C13 N5 106.32(10)
C12 C13 H13 126.8
N5 C13 H13 126.8
N4 C14 N5 104.33(9)
N4 C14 Ag1 125.78(7)
N5 C14 Ag1 129.85(7)
N6 C15 C16 124.70(11)
N6 C15 N5 115.88(9)
C16 C15 N5 119.41(10)
C17 C16 C15 116.76(12)
C17 C16 H16 121.6
C15 C16 H16 121.6
C18 C17 C16 120.66(10)
C18 C17 H17 119.7
C16 C17 H17 119.7
C17 C18 C19 117.01(11)
C17 C18 H18 121.5
C19 C18 H18 121.5
N6 C19 O2 112.32(9)
N6 C19 C18 123.79(12)
O2 C19 C18 123.89(11)
O2 C20 H20A 109.5
O2 C20 H20B 109.5
H20A C20 H20B 109.5
O2 C20 H20C 109.5
H20A C20 H20C 109.5
H20B C20 H20C 109.5
F1 C21 F2 107.09(13)
F1 C21 F3 108.29(12)
F2 C21 F3 106.80(11)
F1 C21 S1 110.78(9)
F2 C21 S1 112.50(8)
F3 C21 S1 111.16(10)
C4 N1 C2 111.77(9)
C4 N1 C1 124.46(9)
C2 N1 C1 123.68(9)
C4 N2 C3 111.36(9)
C4 N2 C5 126.04(8)
C3 N2 C5 122.57(9)
C9 N3 C5 116.91(10)
C14 N4 C12 111.54(10)
C14 N4 C11 124.18(9)
C12 N4 C11 124.27(10)
C14 N5 C13 110.96(10)
C14 N5 C15 124.70(9)
C13 N5 C15 124.26(9)
C15 N6 C19 117.02(9)
C9 O1 C10 117.10(10)
C19 O2 C20 118.19(11)
O5 S1 O4 114.91(9)
O5 S1 O3 115.12(9)
O4 S1 O3 115.21(8)
O5 S1 C21 103.26(7)
O4 S1 C21 103.41(7)
O3 S1 C21 102.37(7)
C14 Ag1 C4 172.19(4)

loop_
_geom_bond_atom_site_label_1
_geom_bond_atom_site_label_2
_geom_bond_distance
C1 N1 1.4616(15)
C1 H1A 0.9800
C1 H1B 0.9800
C1 H1C 0.9800
C2 C3 1.3491(17)
C2 N1 1.3811(15)
C2 H2 0.9500
C3 N2 1.3883(14)
C3 H3 0.9500
C4 N1 1.3472(13)
C4 N2 1.3676(13)
C4 Ag1 2.0993(10)
C5 N3 1.3376(13)
C5 C6 1.3787(15)
C5 N2 1.4284(13)
C6 C7 1.4015(15)
C6 H6 0.9500
C7 C8 1.3784(17)
C7 H7 0.9500
C8 C9 1.4014(18)
C8 H8 0.9500
C9 N3 1.3245(14)
C9 O1 1.3468(14)
C10 O1 1.4456(18)
C10 H10A 0.9800
C10 H10B 0.9800
C10 H10C 0.9800
C11 N4 1.4551(16)
C11 H11A 0.9800
C11 H11B 0.9800
C11 H11C 0.9800
C12 C13 1.347(2)
C12 N4 1.3859(15)
C12 H12 0.9500
C13 N5 1.3911(15)
C13 H13 0.9500
C14 N4 1.3450(13)
C14 N5 1.3646(13)
C14 Ag1 2.0940(10)
C15 N6 1.3270(14)
C15 C16 1.3873(14)
C15 N5 1.4276(14)
C16 C17 1.3848(19)
C16 H16 0.9500
C17 C18 1.383(2)
C17 H17 0.9500
C18 C19 1.3962(16)
C18 H18 0.9500
C19 N6 1.3358(14)
C19 O2 1.3484(16)
C20 O2 1.4335(17)
C20 H20A 0.9800
C20 H20B 0.9800
C20 H20C 0.9800
C21 F1 1.3246(17)
C21 F2 1.3304(16)
C21 F3 1.3311(16)
C21 S1 1.8295(13)
O3 S1 1.4388(12)
O4 S1 1.4380(12)
O5 S1 1.4366(13)

loop_
_geom_torsion_atom_site_label_1
_geom_torsion_atom_site_label_2
_geom_torsion_atom_site_label_3
_geom_torsion_atom_site_label_4
_geom_torsion
N1 C2 C3 N2 -0.94(14)
N3 C5 C6 C7 -2.16(16)
N2 C5 C6 C7 179.00(9)
C5 C6 C7 C8 1.97(16)
C6 C7 C8 C9 -0.06(17)
C7 C8 C9 N3 -2.02(18)
C7 C8 C9 O1 179.47(11)
N4 C12 C13 N5 0.24(14)
N6 C15 C16 C17 2.15(17)
N5 C15 C16 C17 -178.85(10)
C15 C16 C17 C18 -1.75(18)
C16 C17 C18 C19 -0.23(18)
C17 C18 C19 N6 2.19(18)
C17 C18 C19 O2 -178.82(12)
N2 C4 N1 C2 0.61(12)
Ag1 C4 N1 C2 -176.72(8)
N2 C4 N1 C1 177.19(10)
Ag1 C4 N1 C1 -0.14(15)
C3 C2 N1 C4 0.22(14)
C3 C2 N1 C1 -176.39(11)
N1 C4 N2 C3 -1.22(12)
Ag1 C4 N2 C3 176.02(8)
N1 C4 N2 C5 -179.11(9)
Ag1 C4 N2 C5 -1.88(15)
C2 C3 N2 C4 1.38(13)
C2 C3 N2 C5 179.36(10)
N3 C5 N2 C4 145.99(10)
C6 C5 N2 C4 -35.06(15)
N3 C5 N2 C3 -31.68(14)
C6 C5 N2 C3 147.27(11)
O1 C9 N3 C5 -179.60(10)
C8 C9 N3 C5 1.93(16)
C6 C5 N3 C9 0.25(15)
N2 C5 N3 C9 179.17(9)
N5 C14 N4 C12 0.20(12)
Ag1 C14 N4 C12 178.06(8)
N5 C14 N4 C11 -178.76(10)
Ag1 C14 N4 C11 -0.90(15)
C13 C12 N4 C14 -0.29(14)
C13 C12 N4 C11 178.68(11)
N4 C14 N5 C13 -0.04(12)
Ag1 C14 N5 C13 -177.78(8)
N4 C14 N5 C15 176.74(9)
Ag1 C14 N5 C15 -1.00(15)
C12 C13 N5 C14 -0.13(14)
C12 C13 N5 C15 -176.93(10)
N6 C15 N5 C14 21.67(14)
C16 C15 N5 C14 -157.42(10)
N6 C15 N5 C13 -161.96(11)
C16 C15 N5 C13 18.95(16)
C16 C15 N6 C19 -0.35(16)
N5 C15 N6 C19 -179.39(9)
O2 C19 N6 C15 179.00(10)
C18 C19 N6 C15 -1.91(17)
N3 C9 O1 C10 -1.01(16)
C8 C9 O1 C10 177.57(11)
N6 C19 O2 C20 -169.41(13)
C18 C19 O2 C20 11.50(19)
F1 C21 S1 O5 -54.78(13)
F2 C21 S1 O5 65.05(13)
F3 C21 S1 O5 -175.23(11)
F1 C21 S1 O4 -174.85(12)
F2 C21 S1 O4 -55.03(12)
F3 C21 S1 O4 64.69(11)
F1 C21 S1 O3 65.10(12)
F2 C21 S1 O3 -175.07(11)
F3 C21 S1 O3 -55.35(11)
